data_9010588
loop_
_publ_author_name
'Grice, J. D.'
'Gault, R. A.'
'Rowe, R.'
'Johnsen, O.'

_publ_section_title
;
 Qaqarssukite-(Ce), a new barium-cerium fluorcarbonate mineral species from
 Qaqarssuk, Greenland
;
_journal_name_full 'The Canadian Mineralogist'
_journal_page_first 1137
_journal_page_last 1146
_journal_paper_doi 10.2113/gscanmin.44.5.1137
_journal_volume 44
_journal_year 2006
_chemical_compound_source 'Qaqarssuk, Greenland'
_chemical_formula_sum 'C2 Ba Ce F O6'
_chemical_name_mineral Qaqarssukite-(Ce)
_space_group_IT_number 165
_symmetry_space_group_name_Hall '-P 3 2"c'
_symmetry_space_group_name_H-M 'P -3 c 1'
_cell_angle_alpha 90
_cell_angle_beta 90
_cell_angle_gamma 120
_cell_length_a 7.242
_cell_length_b 7.242
_cell_length_c 18.192
_cell_formula_units_Z 6
_cell_volume 826.282
_database_code_amcsd 0006109
_exptl_crystal_density_diffrn 5.022
_cod_original_formula_sum 'Ce Ba C2 O6 F'
_cod_database_code 9010588

loop_
_space_group_symop_operation_xyz
x,y,z
-y,-x,1/2+z
y,-x+y,-z
-x,-x+y,1/2-z
-x+y,-x,z
-x+y,y,1/2+z
-x,-y,-z
y,x,1/2-z
-y,x-y,z
x,x-y,1/2+z
x-y,x,-z
x-y,-y,1/2-z

loop_
_atom_site_aniso_label
_atom_site_aniso_U_11
_atom_site_aniso_U_22
_atom_site_aniso_U_33
_atom_site_aniso_U_12
_atom_site_aniso_U_13
_atom_site_aniso_U_23
Ce 0.01400 0.01400 0.01700 0.00700 -0.01200 -0.00200
Ba1 0.01000 0.01000 0.01900 0.00530 0.00000 0.00000
Ba2 0.01500 0.01500 0.01600 0.00740 0.00000 0.00000
C 0.01000 0.01000 0.03000 0.00400 0.00100 0.00400
O1 0.03000 0.01100 0.02100 0.00800 0.00800 0.00300
O2 0.02000 0.02000 0.04000 0.01900 -0.00400 -0.00200
O3 0.02000 0.02000 0.04000 0.01600 0.00900 0.01100
F1 0.01800 0.01800 0.02000 0.00900 0.00000 0.00000
F2 0.04000 0.04000 0.09000 0.02000 0.00000 0.00000

loop_
_atom_site_label
_atom_site_fract_x
_atom_site_fract_y
_atom_site_fract_z
_atom_site_U_iso_or_equiv
Ce 0.34830 0.00000 0.25000 0.01500
Ba1 0.00000 0.00000 0.00000 0.01300
Ba2 0.66667 0.33333 0.05610 0.01520
C 0.13500 -0.21800 0.11300 0.01400
O1 0.24200 -0.00500 0.11600 0.02100
O2 0.07100 -0.31000 0.04900 0.02400
O3 0.59000 -0.09400 0.17500 0.02300
F1 0.66667 0.33333 0.70400 0.02000
F2 0.00000 0.00000 0.25000 0.06000

loop_
_cod_related_entry_id
_cod_related_entry_database
_cod_related_entry_code
1 AMCSD 0006109
